data_7037142
loop_
_publ_author_name
'Razborov, D. A.'
'Lukoyanov, A. N.'
'Baranov, E. V.'
'Fedushkin, I. L.'

_publ_section_title
;
 Addition of phenylacetylene to a magnesium complex of
 monoiminoacenaphtheneone (dpp-mian).
;
_journal_issue 47
_journal_name_full 'Dalton transactions (Cambridge, England : 2003)'
_journal_page_first 20532
_journal_page_last 20541
_journal_paper_doi 10.1039/c5dt03174e
_journal_volume 44
_journal_year 2015
_chemical_formula_sum 'C74 H74 Mg2 N2 O6'
_chemical_formula_weight 1135.97
_space_group_crystal_system monoclinic
_space_group_IT_number 14
_space_group_name_Hall '-P 2yn'
_space_group_name_H-M_alt 'P 1 21/n 1'
_symmetry_space_group_name_Hall '-P 2yn'
_symmetry_space_group_name_H-M 'P 1 21/n 1'
_atom_sites_solution_hydrogens geom
_atom_sites_solution_primary dual
_atom_sites_solution_secondary difmap
_audit_creation_method SHELXL-2014/7
_audit_update_record
;
2015-08-17 deposited with the CCDC.
2015-10-26 downloaded from the CCDC.
;
_cell_angle_alpha 90
_cell_angle_beta 92.6400(10)
_cell_angle_gamma 90
_cell_formula_units_Z 2
_cell_length_a 11.2637(7)
_cell_length_b 18.6717(11)
_cell_length_c 15.0467(9)
_cell_measurement_reflns_used 9930
_cell_measurement_temperature 100(2)
_cell_measurement_theta_max 30.57
_cell_measurement_theta_min 2.56
_cell_volume 3161.1(3)
_computing_cell_refinement 'Bruker SAINT'
_computing_data_collection 'Bruker APEX2'
_computing_data_reduction 'Bruker SAINT'
_computing_molecular_graphics 'Bruker SHELXTL'
_computing_publication_material 'Bruker SHELXTL'
_computing_structure_refinement 'SHELXL-2014/7 (Sheldrick, 2014)'
_computing_structure_solution 'SHELXT-2014/4 (Sheldrick, 2014)'
_diffrn_ambient_temperature 100(2)
_diffrn_measured_fraction_theta_full 0.995
_diffrn_measured_fraction_theta_max 0.996
_diffrn_measurement_device_type 'Bruker D8 Quest with CMOS Detector'
_diffrn_measurement_method '\w scans'
_diffrn_radiation_monochromator graphite
_diffrn_radiation_source 'microfocus tube'
_diffrn_radiation_type MoK\a
_diffrn_radiation_wavelength 0.71073
_diffrn_reflns_av_R_equivalents 0.0316
_diffrn_reflns_av_unetI/netI 0.0226
_diffrn_reflns_laue_measured_fraction_full 0.995
_diffrn_reflns_laue_measured_fraction_max 0.996
_diffrn_reflns_limit_h_max 14
_diffrn_reflns_limit_h_min -14
_diffrn_reflns_limit_k_max 23
_diffrn_reflns_limit_k_min -23
_diffrn_reflns_limit_l_max 19
_diffrn_reflns_limit_l_min -19
_diffrn_reflns_number 34803
_diffrn_reflns_point_group_measured_fraction_full 0.995
_diffrn_reflns_point_group_measured_fraction_max 0.996
_diffrn_reflns_theta_full 25.242
_diffrn_reflns_theta_max 27.000
_diffrn_reflns_theta_min 2.465
_exptl_absorpt_coefficient_mu 0.092
_exptl_absorpt_correction_T_max 0.9697
_exptl_absorpt_correction_T_min 0.8761
_exptl_absorpt_correction_type multi-scan
_exptl_absorpt_process_details 'SADABS 2012/1 (Bruker AXS Inc.)'
_exptl_crystal_colour yellow
_exptl_crystal_density_diffrn 1.193
_exptl_crystal_description plate
_exptl_crystal_F_000 1208
_exptl_crystal_size_max 0.650
_exptl_crystal_size_mid 0.460
_exptl_crystal_size_min 0.150
_exptl_transmission_factor_max 0.9697
_exptl_transmission_factor_min 0.8761
_refine_diff_density_max 0.360
_refine_diff_density_min -0.193
_refine_diff_density_rms 0.049
_refine_ls_extinction_method none
_refine_ls_goodness_of_fit_ref 1.055
_refine_ls_hydrogen_treatment constr
_refine_ls_matrix_type full
_refine_ls_number_parameters 385
_refine_ls_number_reflns 6884
_refine_ls_number_restraints 0
_refine_ls_restrained_S_all 1.055
_refine_ls_R_factor_all 0.0536
_refine_ls_R_factor_gt 0.0437
_refine_ls_shift/su_max 0.001
_refine_ls_shift/su_mean 0.000
_refine_ls_structure_factor_coef Fsqd
_refine_ls_weighting_details 'w=1/[\s^2^(Fo^2^)+(0.0659P)^2^+0.8819P] where P=(Fo^2^+2Fc^2^)/3'
_refine_ls_weighting_scheme calc
_refine_ls_wR_factor_gt 0.1132
_refine_ls_wR_factor_ref 0.1180
_reflns_Friedel_coverage 0.000
_reflns_number_gt 5787
_reflns_number_total 6884
_reflns_threshold_expression 'I > 2\s(I)'
_cod_data_source_file c5dt03174e2.cif
_cod_data_source_block mgqianacac
_cod_depositor_comments 'Adding full bibliography for 7037137--7037142.cif.'
_cod_database_code 7037142
_shelx_shelxl_version_number 2014/7
_shelx_space_group_comment
;
The symmetry employed for this shelxl refinement is uniquely defined
by the following loop, which should always be used as a source of
symmetry information in preference to the above space-group names.
They are only intended as comments.
;
_shelx_estimated_absorpt_t_min 0.942
_shelx_estimated_absorpt_t_max 0.986

loop_
_space_group_symop_operation_xyz
'x, y, z'
'-x+1/2, y+1/2, -z+1/2'
'-x, -y, -z'
'x-1/2, -y-1/2, z-1/2'

loop_
_atom_site_label
_atom_site_type_symbol
_atom_site_fract_x
_atom_site_fract_y
_atom_site_fract_z
_atom_site_U_iso_or_equiv
_atom_site_adp_type
_atom_site_occupancy
_atom_site_site_symmetry_order
_atom_site_calc_flag
_atom_site_refinement_flags_posn
_atom_site_refinement_flags_adp
Mg1 Mg 0.57269(4) 0.56907(2) 0.49201(3) 0.01676(11) Uani 1 1 d . .
O1 O 0.46670(8) 0.50753(4) 0.41870(5) 0.01818(19) Uani 1 1 d . .
N1 N 0.42851(10) 0.37027(5) 0.37847(7) 0.0198(2) Uani 1 1 d . .
C1 C 0.42626(11) 0.49432(6) 0.33215(8) 0.0177(2) Uani 1 1 d . .
C2 C 0.43874(11) 0.41316(7) 0.31361(8) 0.0195(3) Uani 1 1 d . .
C3 C 0.48329(12) 0.40274(7) 0.22387(8) 0.0232(3) Uani 1 1 d . .
C4 C 0.52424(12) 0.47051(7) 0.19814(8) 0.0227(3) Uani 1 1 d . .
C5 C 0.49941(11) 0.52539(7) 0.25849(8) 0.0197(3) Uani 1 1 d . .
C6 C 0.53284(12) 0.59379(7) 0.24053(9) 0.0240(3) Uani 1 1 d . .
H6A H 0.5156 0.6319 0.2798 0.029 Uiso 1 1 calc R U
C7 C 0.59405(13) 0.60680(8) 0.16178(10) 0.0311(3) Uani 1 1 d . .
H7A H 0.6195 0.6542 0.1497 0.037 Uiso 1 1 calc R U
C8 C 0.61779(14) 0.55355(9) 0.10245(10) 0.0345(3) Uani 1 1 d . .
H8A H 0.6583 0.5645 0.0501 0.041 Uiso 1 1 calc R U
C9 C 0.58224(13) 0.48234(8) 0.11885(9) 0.0299(3) Uani 1 1 d . .
C10 C 0.59478(16) 0.42140(9) 0.06409(10) 0.0381(4) Uani 1 1 d . .
H10A H 0.6332 0.4261 0.0095 0.046 Uiso 1 1 calc R U
C11 C 0.55263(17) 0.35605(9) 0.08837(10) 0.0396(4) Uani 1 1 d . .
H11A H 0.5613 0.3166 0.0493 0.048 Uiso 1 1 calc R U
C12 C 0.49670(15) 0.34470(8) 0.16921(9) 0.0317(3) Uani 1 1 d . .
H12A H 0.4693 0.2986 0.1852 0.038 Uiso 1 1 calc R U
C13 C 0.29535(12) 0.51844(7) 0.31800(8) 0.0213(3) Uani 1 1 d . .
C14 C 0.21679(12) 0.49196(7) 0.24326(9) 0.0220(3) Uani 1 1 d . .
C15 C 0.24114(13) 0.49846(8) 0.15390(9) 0.0286(3) Uani 1 1 d . .
H15A H 0.3151 0.5179 0.1378 0.034 Uiso 1 1 calc R U
C16 C 0.15859(15) 0.47690(9) 0.08795(10) 0.0357(4) Uani 1 1 d . .
H16A H 0.1769 0.4817 0.0272 0.043 Uiso 1 1 calc R U
C17 C 0.05114(15) 0.44888(8) 0.10918(11) 0.0372(4) Uani 1 1 d . .
H17A H -0.0048 0.4345 0.0634 0.045 Uiso 1 1 calc R U
C18 C 0.02461(14) 0.44171(8) 0.19693(12) 0.0356(4) Uani 1 1 d . .
H18A H -0.0498 0.4223 0.2120 0.043 Uiso 1 1 calc R U
C19 C 0.10643(13) 0.46278(7) 0.26342(10) 0.0287(3) Uani 1 1 d . .
H19A H 0.0874 0.4573 0.3239 0.034 Uiso 1 1 calc R U
C20 C 0.25133(14) 0.56422(8) 0.37527(10) 0.0338(3) Uani 1 1 d . .
H20A H 0.1710 0.5794 0.3680 0.041 Uiso 1 1 calc R U
H20B H 0.3002 0.5818 0.4236 0.041 Uiso 1 1 calc R U
C21 C 0.44752(12) 0.29492(7) 0.36462(8) 0.0229(3) Uani 1 1 d . .
C22 C 0.34969(14) 0.25235(7) 0.33957(9) 0.0279(3) Uani 1 1 d . .
C23 C 0.36845(16) 0.17935(8) 0.32609(11) 0.0368(4) Uani 1 1 d . .
H23A H 0.3032 0.1496 0.3084 0.044 Uiso 1 1 calc R U
C24 C 0.47924(17) 0.14999(8) 0.33793(12) 0.0425(4) Uani 1 1 d . .
H24A H 0.4907 0.1003 0.3279 0.051 Uiso 1 1 calc R U
C25 C 0.57419(16) 0.19258(9) 0.36438(11) 0.0397(4) Uani 1 1 d . .
H25A H 0.6507 0.1716 0.3727 0.048 Uiso 1 1 calc R U
C26 C 0.56090(14) 0.26594(8) 0.37935(9) 0.0295(3) Uani 1 1 d . .
C27 C 0.22603(14) 0.28275(8) 0.32432(11) 0.0351(3) Uani 1 1 d . .
H27A H 0.2292 0.3345 0.3412 0.042 Uiso 1 1 calc R U
C28 C 0.18551(19) 0.27845(11) 0.22695(13) 0.0525(5) Uani 1 1 d . .
H28A H 0.2380 0.3077 0.1915 0.079 Uiso 1 1 calc R U
H28B H 0.1039 0.2963 0.2194 0.079 Uiso 1 1 calc R U
H28C H 0.1885 0.2285 0.2070 0.079 Uiso 1 1 calc R U
C29 C 0.13650(17) 0.24649(12) 0.38183(14) 0.0526(5) Uani 1 1 d . .
H29A H 0.1597 0.2539 0.4447 0.079 Uiso 1 1 calc R U
H29B H 0.1344 0.1951 0.3688 0.079 Uiso 1 1 calc R U
H29C H 0.0576 0.2671 0.3691 0.079 Uiso 1 1 calc R U
C30 C 0.66707(14) 0.31094(9) 0.40937(11) 0.0356(3) Uani 1 1 d . .
H30A H 0.6369 0.3585 0.4290 0.043 Uiso 1 1 calc R U
C31 C 0.75064(17) 0.32399(11) 0.33367(14) 0.0521(5) Uani 1 1 d . .
H31A H 0.7077 0.3493 0.2850 0.078 Uiso 1 1 calc R U
H31B H 0.7795 0.2780 0.3120 0.078 Uiso 1 1 calc R U
H31C H 0.8182 0.3531 0.3555 0.078 Uiso 1 1 calc R U
C32 C 0.73501(16) 0.27677(10) 0.48830(12) 0.0434(4) Uani 1 1 d . .
H32A H 0.6811 0.2692 0.5367 0.065 Uiso 1 1 calc R U
H32B H 0.8000 0.3085 0.5088 0.065 Uiso 1 1 calc R U
H32C H 0.7677 0.2306 0.4702 0.065 Uiso 1 1 calc R U
O2 O 0.73609(9) 0.56122(5) 0.45416(7) 0.0308(2) Uani 1 1 d . .
O3 O 0.55649(8) 0.66592(5) 0.43815(6) 0.0220(2) Uani 1 1 d . .
C33 C 0.9192(2) 0.58964(14) 0.3952(2) 0.0770(8) Uani 1 1 d . .
H33A H 0.9169 0.5455 0.3598 0.116 Uiso 1 1 calc R U
H33B H 0.9678 0.5819 0.4500 0.116 Uiso 1 1 calc R U
H33C H 0.9538 0.6283 0.3608 0.116 Uiso 1 1 calc R U
C34 C 0.79526(14) 0.60974(9) 0.41807(11) 0.0375(4) Uani 1 1 d . .
C35 C 0.75519(14) 0.67901(8) 0.39954(11) 0.0346(3) Uani 1 1 d . .
H35A H 0.8096 0.7115 0.3748 0.042 Uiso 1 1 calc R U
C36 C 0.64166(13) 0.70422(7) 0.41456(9) 0.0264(3) Uani 1 1 d . .
C37 C 0.61661(16) 0.78292(8) 0.40339(13) 0.0438(4) Uani 1 1 d . .
H37A H 0.5441 0.7895 0.3657 0.066 Uiso 1 1 calc R U
H37B H 0.6835 0.8060 0.3754 0.066 Uiso 1 1 calc R U
H37C H 0.6058 0.8046 0.4618 0.066 Uiso 1 1 calc R U

loop_
_atom_site_aniso_label
_atom_site_aniso_U_11
_atom_site_aniso_U_22
_atom_site_aniso_U_33
_atom_site_aniso_U_23
_atom_site_aniso_U_13
_atom_site_aniso_U_12
Mg1 0.0201(2) 0.0134(2) 0.0169(2) -0.00007(15) 0.00186(15) -0.00158(15)
O1 0.0244(5) 0.0151(4) 0.0148(4) -0.0003(3) -0.0008(3) -0.0019(3)
N1 0.0261(6) 0.0142(5) 0.0192(5) -0.0006(4) 0.0007(4) -0.0002(4)
C1 0.0219(6) 0.0145(6) 0.0167(6) 0.0003(4) 0.0007(5) -0.0009(5)
C2 0.0225(6) 0.0168(6) 0.0189(6) -0.0020(5) -0.0009(5) 0.0008(5)
C3 0.0294(7) 0.0224(6) 0.0176(6) 0.0003(5) 0.0008(5) 0.0067(5)
C4 0.0243(7) 0.0254(7) 0.0183(6) 0.0030(5) 0.0006(5) 0.0053(5)
C5 0.0201(6) 0.0226(6) 0.0163(6) 0.0024(5) -0.0009(5) 0.0016(5)
C6 0.0257(7) 0.0242(6) 0.0219(6) 0.0032(5) -0.0005(5) -0.0032(5)
C7 0.0316(8) 0.0316(8) 0.0302(7) 0.0097(6) 0.0043(6) -0.0052(6)
C8 0.0350(8) 0.0424(9) 0.0272(7) 0.0110(6) 0.0121(6) 0.0031(7)
C9 0.0324(7) 0.0365(8) 0.0213(7) 0.0052(6) 0.0068(5) 0.0095(6)
C10 0.0498(10) 0.0445(9) 0.0211(7) 0.0041(6) 0.0128(6) 0.0170(7)
C11 0.0634(11) 0.0347(8) 0.0212(7) -0.0044(6) 0.0071(7) 0.0188(8)
C12 0.0508(9) 0.0232(7) 0.0213(7) -0.0006(5) 0.0026(6) 0.0100(6)
C13 0.0230(6) 0.0196(6) 0.0214(6) 0.0028(5) 0.0009(5) -0.0011(5)
C14 0.0268(7) 0.0144(6) 0.0244(6) 0.0001(5) -0.0025(5) 0.0034(5)
C15 0.0281(7) 0.0314(7) 0.0262(7) 0.0020(6) -0.0015(5) 0.0045(6)
C16 0.0385(9) 0.0402(9) 0.0278(7) -0.0029(6) -0.0057(6) 0.0093(7)
C17 0.0402(9) 0.0295(8) 0.0404(9) -0.0042(7) -0.0141(7) 0.0037(6)
C18 0.0310(8) 0.0255(7) 0.0497(10) 0.0023(7) -0.0060(7) -0.0045(6)
C19 0.0300(7) 0.0229(7) 0.0330(7) 0.0013(6) -0.0004(6) -0.0010(6)
C20 0.0296(8) 0.0360(8) 0.0354(8) -0.0117(6) -0.0031(6) 0.0081(6)
C21 0.0371(8) 0.0154(6) 0.0164(6) -0.0007(5) 0.0026(5) 0.0026(5)
C22 0.0448(8) 0.0174(6) 0.0212(6) -0.0006(5) -0.0011(6) -0.0016(6)
C23 0.0570(10) 0.0178(7) 0.0351(8) -0.0040(6) -0.0031(7) -0.0034(7)
C24 0.0657(12) 0.0170(7) 0.0445(9) -0.0056(6) 0.0000(8) 0.0057(7)
C25 0.0479(10) 0.0281(8) 0.0434(9) -0.0020(7) 0.0044(7) 0.0161(7)
C26 0.0379(8) 0.0242(7) 0.0266(7) -0.0010(5) 0.0036(6) 0.0055(6)
C27 0.0403(9) 0.0223(7) 0.0420(9) -0.0049(6) -0.0074(7) -0.0057(6)
C28 0.0641(13) 0.0436(10) 0.0478(10) 0.0055(8) -0.0204(9) -0.0004(9)
C29 0.0449(10) 0.0585(12) 0.0539(11) -0.0047(9) -0.0026(8) -0.0148(9)
C30 0.0326(8) 0.0306(8) 0.0435(9) -0.0045(7) 0.0025(7) 0.0082(6)
C31 0.0375(9) 0.0590(12) 0.0600(12) 0.0169(10) 0.0057(8) 0.0053(8)
C32 0.0452(10) 0.0452(10) 0.0394(9) -0.0071(8) -0.0025(7) 0.0070(8)
O2 0.0273(5) 0.0254(5) 0.0406(6) 0.0046(4) 0.0119(4) 0.0033(4)
O3 0.0273(5) 0.0178(4) 0.0209(4) 0.0017(3) -0.0002(4) -0.0023(4)
C33 0.0418(11) 0.0754(16) 0.117(2) 0.0313(15) 0.0418(13) 0.0131(11)
C34 0.0276(8) 0.0394(9) 0.0467(9) 0.0061(7) 0.0134(7) -0.0009(6)
C35 0.0327(8) 0.0322(8) 0.0395(8) 0.0080(6) 0.0074(6) -0.0105(6)
C36 0.0352(8) 0.0210(6) 0.0223(6) 0.0037(5) -0.0048(5) -0.0071(5)
C37 0.0447(9) 0.0233(7) 0.0623(11) 0.0150(7) -0.0105(8) -0.0065(7)

loop_
_atom_type_symbol
_atom_type_description
_atom_type_scat_dispersion_real
_atom_type_scat_dispersion_imag
_atom_type_scat_source
C C 0.0033 0.0016 'International Tables Vol C Tables 4.2.6.8 and 6.1.1.4'
H H 0.0000 0.0000 'International Tables Vol C Tables 4.2.6.8 and 6.1.1.4'
N N 0.0061 0.0033 'International Tables Vol C Tables 4.2.6.8 and 6.1.1.4'
O O 0.0106 0.0060 'International Tables Vol C Tables 4.2.6.8 and 6.1.1.4'
Mg Mg 0.0486 0.0363 'International Tables Vol C Tables 4.2.6.8 and 6.1.1.4'

loop_
_geom_angle_atom_site_label_1
_geom_angle_atom_site_label_2
_geom_angle_atom_site_label_3
_geom_angle
_geom_angle_site_symmetry_1
_geom_angle_site_symmetry_3
O2 Mg1 O1 110.42(4) . .
O2 Mg1 O3 91.11(4) . .
O1 Mg1 O3 105.19(4) . .
O2 Mg1 O1 112.20(4) . 3_666
O1 Mg1 O1 79.22(4) . 3_666
O3 Mg1 O1 153.45(4) . 3_666
O2 Mg1 N1 109.41(5) . 3_666
O1 Mg1 N1 138.88(4) . 3_666
O3 Mg1 N1 83.76(4) . 3_666
O1 Mg1 N1 76.77(4) 3_666 3_666
O2 Mg1 Mg1 118.16(4) . 3_666
O1 Mg1 Mg1 40.39(3) . 3_666
O3 Mg1 Mg1 139.23(4) . 3_666
O1 Mg1 Mg1 38.83(2) 3_666 3_666
N1 Mg1 Mg1 109.26(3) 3_666 3_666
C1 O1 Mg1 143.22(8) . .
C1 O1 Mg1 115.23(7) . 3_666
Mg1 O1 Mg1 100.78(4) . 3_666
C2 N1 C21 119.01(11) . .
C2 N1 Mg1 110.56(8) . 3_666
C21 N1 Mg1 128.53(8) . 3_666
O1 C1 C5 116.82(10) . .
O1 C1 C13 110.39(10) . .
C5 C1 C13 109.42(10) . .
O1 C1 C2 108.41(9) . .
C5 C1 C2 100.64(10) . .
C13 C1 C2 110.73(10) . .
N1 C2 C3 131.77(12) . .
N1 C2 C1 117.77(11) . .
C3 C2 C1 109.36(10) . .
C12 C3 C4 119.89(13) . .
C12 C3 C2 134.75(13) . .
C4 C3 C2 105.25(11) . .
C9 C4 C5 123.26(13) . .
C9 C4 C3 123.14(13) . .
C5 C4 C3 113.59(12) . .
C6 C5 C4 119.37(12) . .
C6 C5 C1 131.61(12) . .
C4 C5 C1 108.79(11) . .
C5 C6 C7 118.39(13) . .
C8 C7 C6 122.45(14) . .
C7 C8 C9 120.22(13) . .
C4 C9 C8 116.30(13) . .
C4 C9 C10 115.53(14) . .
C8 C9 C10 128.15(14) . .
C11 C10 C9 121.16(14) . .
C10 C11 C12 122.64(14) . .
C3 C12 C11 117.61(14) . .
C20 C13 C14 118.67(12) . .
C20 C13 C1 118.73(12) . .
C14 C13 C1 122.60(11) . .
C15 C14 C19 117.34(13) . .
C15 C14 C13 124.53(13) . .
C19 C14 C13 117.97(12) . .
C16 C15 C14 120.71(14) . .
C17 C16 C15 120.94(15) . .
C16 C17 C18 119.67(14) . .
C17 C18 C19 119.96(15) . .
C18 C19 C14 121.37(14) . .
C26 C21 C22 121.82(13) . .
C26 C21 N1 119.81(12) . .
C22 C21 N1 118.33(12) . .
C23 C22 C21 118.18(14) . .
C23 C22 C27 119.29(13) . .
C21 C22 C27 122.50(12) . .
C24 C23 C22 121.07(15) . .
C23 C24 C25 119.89(14) . .
C24 C25 C26 121.69(15) . .
C21 C26 C25 117.30(14) . .
C21 C26 C30 122.48(12) . .
C25 C26 C30 120.22(14) . .
C22 C27 C28 111.16(14) . .
C22 C27 C29 112.18(14) . .
C28 C27 C29 110.41(14) . .
C26 C30 C32 111.22(14) . .
C26 C30 C31 111.78(14) . .
C32 C30 C31 110.05(14) . .
C34 O2 Mg1 126.42(10) . .
C36 O3 Mg1 125.06(9) . .
O2 C34 C35 125.43(14) . .
O2 C34 C33 115.75(16) . .
C35 C34 C33 118.82(15) . .
C36 C35 C34 124.97(14) . .
O3 C36 C35 124.83(13) . .
O3 C36 C37 116.38(14) . .
C35 C36 C37 118.79(13) . .

loop_
_geom_bond_atom_site_label_1
_geom_bond_atom_site_label_2
_geom_bond_distance
_geom_bond_site_symmetry_2
Mg1 O2 1.9571(11) .
Mg1 O1 1.9598(9) .
Mg1 O3 1.9867(10) .
Mg1 O1 2.0254(9) 3_666
Mg1 N1 2.2546(11) 3_666
Mg1 Mg1 3.0705(8) 3_666
O1 C1 1.3819(14) .
O1 Mg1 2.0254(9) 3_666
N1 C2 1.2719(16) .
N1 C21 1.4397(16) .
N1 Mg1 2.2547(11) 3_666
C1 C5 1.5258(17) .
C1 C13 1.5471(18) .
C1 C2 1.5484(16) .
C2 C3 1.4748(17) .
C3 C12 1.3731(19) .
C3 C4 1.4071(19) .
C4 C9 1.4039(19) .
C4 C5 1.4059(18) .
C5 C6 1.3621(19) .
C6 C7 1.4191(19) .
C7 C8 1.371(2) .
C8 C9 1.414(2) .
C9 C10 1.416(2) .
C10 C11 1.365(2) .
C11 C12 1.411(2) .
C13 C20 1.326(2) .
C13 C14 1.4835(18) .
C14 C15 1.3898(19) .
C14 C19 1.403(2) .
C15 C16 1.388(2) .
C16 C17 1.370(2) .
C17 C18 1.374(2) .
C18 C19 1.386(2) .
C21 C26 1.395(2) .
C21 C22 1.396(2) .
C22 C23 1.3956(19) .
C22 C27 1.512(2) .
C23 C24 1.367(3) .
C24 C25 1.377(3) .
C25 C26 1.397(2) .
C26 C30 1.513(2) .
C27 C28 1.517(2) .
C27 C29 1.518(3) .
C30 C32 1.523(2) .
C30 C31 1.530(2) .
O2 C34 1.2622(18) .
O3 C36 1.2606(17) .
C33 C34 1.501(2) .
C34 C35 1.394(2) .
C35 C36 1.391(2) .
C36 C37 1.504(2) .
